data_1563517
loop_
_publ_author_name
'Tong, Ruizhan'
'Ren, Xiaoyu'
'Li, Zuoxi'
'Liu, Bin'
'Hu, Huaiming'
'Xue, Ganglin'
'Fu, Feng'
'Wang, Jiwu'

_publ_section_title
;
 A novel extended architecture with 46&#x00B7;64 topology based on
 mixed-valence Wells--Dawson arsenotungstate and mixed-ligand Cu(I) units
;
_journal_issue 9
_journal_name_full 'Journal of Solid State Chemistry'
_journal_page_first 2027
_journal_page_last 2031
_journal_paper_doi 10.1016/j.jssc.2010.07.004
_journal_volume 183
_journal_year 2010
_chemical_formula_sum 'C72 H70 As2 Cu8 N20 O65 W18'
_chemical_formula_weight 6222.94
_space_group_IT_number 2
_space_group_name_Hall '-P 1'
_space_group_name_H-M_alt 'P -1'
_symmetry_cell_setting triclinic
_symmetry_space_group_name_H-M 'P -1'
_atom_sites_solution_hydrogens geom
_atom_sites_solution_primary direct
_atom_sites_solution_secondary difmap
_cell_angle_alpha 74.8270(10)
_cell_angle_beta 89.2240(10)
_cell_angle_gamma 81.0790(10)
_cell_formula_units_Z 2
_cell_length_a 15.4671(9)
_cell_length_b 17.5861(11)
_cell_length_c 23.0647(14)
_cell_measurement_temperature 296(2)
_cell_volume 5979.4(6)
_computing_cell_refinement 'Bruker SMART'
_computing_data_collection 'Bruker SMART'
_computing_data_reduction 'Bruker SHELXTL'
_computing_molecular_graphics 'Bruker SHELXTL'
_computing_publication_material 'Bruker SHELXTL'
_computing_structure_refinement 'SHELXL-97 (Sheldrick, 1997)'
_computing_structure_solution 'SHELXS-97 (Sheldrick, 1990)'
_diffrn_ambient_temperature 296(2)
_diffrn_measured_fraction_theta_full 0.981
_diffrn_measured_fraction_theta_max 0.981
_diffrn_measurement_device_type 'CCD area detector'
_diffrn_measurement_method 'phi and omega scans'
_diffrn_radiation_monochromator graphite
_diffrn_radiation_source 'fine-focus sealed tube'
_diffrn_radiation_type MoK\a
_diffrn_radiation_wavelength 0.71073
_diffrn_reflns_av_R_equivalents 0.0343
_diffrn_reflns_av_sigmaI/netI 0.0731
_diffrn_reflns_limit_h_max 17
_diffrn_reflns_limit_h_min -18
_diffrn_reflns_limit_k_max 12
_diffrn_reflns_limit_k_min -20
_diffrn_reflns_limit_l_max 26
_diffrn_reflns_limit_l_min -27
_diffrn_reflns_number 30202
_diffrn_reflns_theta_full 25.10
_diffrn_reflns_theta_max 25.10
_diffrn_reflns_theta_min 1.60
_exptl_absorpt_coefficient_mu 19.268
_exptl_absorpt_correction_T_max 0.214
_exptl_absorpt_correction_T_min 0.114
_exptl_absorpt_correction_type multi-scan
_exptl_absorpt_process_details sadabs
_exptl_crystal_colour brown-red
_exptl_crystal_density_diffrn 3.456
_exptl_crystal_density_method 'not measured'
_exptl_crystal_description block
_exptl_crystal_F_000 5584
_exptl_crystal_size_max 0.12
_exptl_crystal_size_mid 0.10
_exptl_crystal_size_min 0.08
_refine_diff_density_max 3.546
_refine_diff_density_min -2.707
_refine_diff_density_rms 0.474
_refine_ls_extinction_coef 0.000119(13)
_refine_ls_extinction_expression Fc^*^=kFc[1+0.001xFc^2^\l^3^/sin(2\q)]^-1/4^
_refine_ls_extinction_method none
_refine_ls_goodness_of_fit_ref 1.051
_refine_ls_hydrogen_treatment constr
_refine_ls_matrix_type full
_refine_ls_number_parameters 977
_refine_ls_number_reflns 20896
_refine_ls_number_restraints 0
_refine_ls_restrained_S_all 1.051
_refine_ls_R_factor_all 0.0847
_refine_ls_R_factor_gt 0.0548
_refine_ls_shift/su_max 0.015
_refine_ls_shift/su_mean 0.000
_refine_ls_structure_factor_coef Fsqd
_refine_ls_weighting_details 'calc w=1/[\s^2^(Fo^2^)+(0.0886P)^2^+15.3624P] where P=(Fo^2^+2Fc^2^)/3'
_refine_ls_weighting_scheme calc
_refine_ls_wR_factor_gt 0.1505
_refine_ls_wR_factor_ref 0.1741
_reflns_number_gt 14261
_reflns_number_total 20896
_reflns_threshold_expression >2sigma(I)
_cod_data_source_file JSSC-2010-183-2027.cif
_cod_data_source_block xb3065_0m
_cod_original_sg_symbol_H-M P-1
_cod_database_code 1563517

loop_
_symmetry_equiv_pos_as_xyz
'x, y, z'
'-x, -y, -z'

loop_
_atom_site_label
_atom_site_type_symbol
_atom_site_fract_x
_atom_site_fract_y
_atom_site_fract_z
_atom_site_U_iso_or_equiv
_atom_site_adp_type
_atom_site_occupancy
_atom_site_symmetry_multiplicity
_atom_site_calc_flag
_atom_site_refinement_flags
_atom_site_disorder_assembly
_atom_site_disorder_group
W1 W 0.76011(5) 0.82362(4) 1.00204(3) 0.02521(18) Uani 1 1 d . . .
W2 W 0.89639(5) 0.92852(5) 0.90976(3) 0.02883(19) Uani 1 1 d . . .
W3 W 0.69182(5) 1.01678(4) 0.92581(3) 0.02837(19) Uani 1 1 d . . .
W4 W 0.79416(5) 0.66718(4) 0.91844(3) 0.02664(18) Uani 1 1 d . . .
W5 W 0.93137(5) 0.77238(5) 0.82611(4) 0.02967(19) Uani 1 1 d . . .
W6 W 0.85642(5) 0.98194(5) 0.74371(4) 0.0332(2) Uani 1 1 d . . .
W7 W 0.64943(6) 1.06725(5) 0.76054(4) 0.0358(2) Uani 1 1 d . . .
W8 W 0.50339(6) 0.95370(5) 0.86338(4) 0.0410(2) Uani 1 1 d . . .
W9 W 0.56873(5) 0.76243(5) 0.93825(3) 0.03109(19) Uani 1 1 d . . .
W10 W 0.71696(5) 0.59988(4) 0.78936(3) 0.02818(19) Uani 1 1 d . . .
W11 W 0.85316(5) 0.70314(5) 0.69783(3) 0.03007(19) Uani 1 1 d . . .
W12 W 0.77510(5) 0.91361(5) 0.61563(4) 0.0325(2) Uani 1 1 d . . .
W13 W 0.57119(6) 0.99928(5) 0.63257(4) 0.0353(2) Uani 1 1 d . . .
W14 W 0.42195(5) 0.88721(5) 0.73616(4) 0.03050(19) Uani 1 1 d . . .
W15 W 0.49012(5) 0.69376(4) 0.80979(3) 0.02810(19) Uani 1 1 d . . .
W16 W 0.54963(5) 0.64369(4) 0.66556(3) 0.02633(18) Uani 1 1 d . . .
W17 W 0.68702(5) 0.74852(4) 0.57352(3) 0.02676(18) Uani 1 1 d . . .
W18 W 0.47948(5) 0.83588(4) 0.59196(3) 0.02669(18) Uani 1 1 d . . .
As1 As 0.71824(10) 0.86892(9) 0.84352(7) 0.0179(4) Uani 1 1 d . . .
As2 As 0.63591(10) 0.79823(9) 0.71180(7) 0.0170(4) Uani 1 1 d . . .
O1 O 0.7713(9) 0.7814(7) 1.0788(5) 0.035(3) Uani 1 1 d . . .
O2 O 0.8713(7) 0.8610(7) 0.9868(5) 0.025(3) Uani 1 1 d . . .
O3 O 0.9948(8) 0.9516(8) 0.9266(7) 0.046(4) Uani 1 1 d . . .
O4 O 0.7093(8) 0.9309(7) 1.0003(5) 0.028(3) Uani 1 1 d . . .
O5 O 0.8145(8) 1.0154(7) 0.9273(6) 0.031(3) Uani 1 1 d . . .
O6 O 0.6571(8) 1.0968(7) 0.9546(6) 0.038(3) Uani 1 1 d . . .
O7 O 0.8042(8) 0.7385(7) 0.9696(5) 0.032(3) Uani 1 1 d . . .
O8 O 0.9312(7) 0.8330(7) 0.8839(5) 0.024(3) Uani 1 1 d . . .
O9 O 0.6486(7) 0.8043(7) 0.9833(5) 0.026(3) Uani 1 1 d . . .
O10 O 0.7539(7) 0.8999(6) 0.9014(5) 0.023(3) Uiso 1 1 d . . .
O11 O 0.8794(8) 0.9807(6) 0.8271(5) 0.025(3) Uani 1 1 d . . .
O12 O 0.5879(8) 0.9813(7) 0.9138(6) 0.035(3) Uani 1 1 d . . .
O13 O 0.6905(7) 1.0616(7) 0.8419(6) 0.031(3) Uani 1 1 d . . .
O14 O 0.8197(10) 0.5802(7) 0.9742(6) 0.044(4) Uani 1 1 d . . .
O15 O 0.9124(8) 0.6803(7) 0.8897(5) 0.029(3) Uani 1 1 d . . .
O16 O 1.0426(8) 0.7504(8) 0.8227(5) 0.039(3) Uani 1 1 d . . .
O17 O 0.5288(8) 0.7016(9) 1.0006(6) 0.045(4) Uani 1 1 d . . .
O18 O 0.6729(7) 0.6963(6) 0.9248(5) 0.023(3) Uani 1 1 d . . .
O19 O 0.7837(7) 0.7842(6) 0.8429(5) 0.023(3) Uani 1 1 d . . .
O20 O 0.9041(8) 0.8704(7) 0.7681(5) 0.030(3) Uani 1 1 d . . .
O21 O 0.4888(8) 0.8577(7) 0.9264(6) 0.038(3) Uani 1 1 d . . .
O22 O 0.6156(7) 0.8555(7) 0.8570(5) 0.024(3) Uani 1 1 d . . .
O23 O 0.7272(7) 0.9402(7) 0.7800(5) 0.025(3) Uani 1 1 d . . .
O24 O 0.9440(8) 1.0265(8) 0.7149(6) 0.043(4) Uani 1 1 d . . .
O25 O 0.8135(8) 0.9645(6) 0.6712(5) 0.024(3) Uani 1 1 d . . .
O26 O 0.7693(8) 1.0769(7) 0.7348(5) 0.032(3) Uani 1 1 d . . .
O27 O 0.6076(9) 1.1681(7) 0.7396(6) 0.044(4) Uani 1 1 d . . .
O28 O 0.4141(8) 1.0204(9) 0.8804(7) 0.053(4) Uani 1 1 d . . .
O29 O 0.5556(8) 1.0205(7) 0.7969(6) 0.032(3) Uani 1 1 d . . .
O30 O 0.6215(8) 1.0452(7) 0.6874(5) 0.030(3) Uani 1 1 d . . .
O31 O 0.4444(7) 0.9134(7) 0.8075(5) 0.029(3) Uani 1 1 d . . .
O32 O 0.5086(7) 0.7318(7) 0.8776(5) 0.029(3) Uani 1 1 d . . .
O33 O 0.9040(7) 0.7190(7) 0.7674(6) 0.030(3) Uani 1 1 d . . .
O34 O 0.7744(8) 0.6243(7) 0.8533(5) 0.031(3) Uani 1 1 d . . .
O35 O 0.9490(9) 0.6686(8) 0.6675(6) 0.044(4) Uani 1 1 d . . .
O36 O 0.8199(7) 0.6036(6) 0.7440(5) 0.026(3) Uiso 1 1 d . . .
O37 O 0.7274(9) 0.4996(7) 0.8201(6) 0.040(4) Uani 1 1 d . . .
O38 O 0.6069(8) 0.6388(7) 0.8184(5) 0.030(3) Uani 1 1 d . . .
O39 O 0.7223(7) 0.7308(6) 0.7444(5) 0.020(3) Uani 1 1 d . . .
O40 O 0.8368(7) 0.8147(7) 0.6615(5) 0.026(3) Uani 1 1 d . . .
O41 O 0.8442(9) 0.9445(8) 0.5577(6) 0.046(4) Uani 1 1 d . . .
O42 O 0.6631(7) 0.8883(7) 0.6823(5) 0.028(3) Uani 1 1 d . . .
O43 O 0.6750(9) 0.9962(7) 0.5876(6) 0.036(3) Uani 1 1 d . . .
O44 O 0.5528(7) 0.8014(7) 0.7593(5) 0.024(3) Uani 1 1 d . . .
O45 O 0.3983(8) 0.7830(8) 0.7819(5) 0.033(3) Uani 1 1 d . . .
O46 O 0.5096(10) 1.0867(7) 0.5875(6) 0.047(4) Uani 1 1 d . . .
O47 O 0.3160(9) 0.9373(9) 0.7240(7) 0.053(4) Uani 1 1 d . . .
O48 O 0.6475(8) 0.6050(6) 0.7181(5) 0.025(3) Uani 1 1 d . . .
O49 O 0.4933(7) 0.6709(8) 0.7315(5) 0.033(3) Uani 1 1 d . . .
O50 O 0.6003(7) 0.7675(6) 0.6530(5) 0.025(3) Uani 1 1 d . . .
O51 O 0.7169(8) 0.8464(7) 0.5758(6) 0.038(3) Uani 1 1 d . . .
O52 O 0.4278(8) 0.8461(7) 0.6648(6) 0.031(3) Uani 1 1 d . . .
O53 O 0.5332(8) 0.9265(7) 0.5899(5) 0.029(3) Uani 1 1 d . . .
O54 O 0.4904(8) 0.9621(7) 0.6927(5) 0.029(3) Uani 1 1 d . . .
O55 O 0.5071(8) 0.5589(7) 0.6627(5) 0.035(3) Uani 1 1 d . . .
O56 O 0.6273(8) 0.6541(7) 0.6006(5) 0.031(3) Uani 1 1 d . . .
O57 O 0.4294(9) 0.6194(8) 0.8428(6) 0.042(3) Uani 1 1 d . . .
O58 O 0.5702(8) 0.8062(7) 0.5410(5) 0.033(3) Uani 1 1 d . . .
O59 O 0.3934(8) 0.8742(7) 0.5417(6) 0.037(3) Uani 1 1 d . . .
O60 O 0.7334(8) 0.7343(7) 0.5101(6) 0.038(3) Uani 1 1 d . . .
O61 O 0.7735(7) 0.6989(6) 0.6333(5) 0.025(3) Uani 1 1 d . . .
O62 O 0.4654(7) 0.7241(6) 0.6126(5) 0.025(3) Uani 1 1 d . . .
Cu1 Cu 1.03230(17) 0.58716(15) 0.93438(12) 0.0432(7) Uani 1 1 d . . .
Cu2 Cu 0.5780(2) 1.30040(17) 0.69962(13) 0.0584(8) Uani 1 1 d . . .
Cu3 Cu 0.8064(2) 1.20583(18) 0.68454(13) 0.0642(9) Uani 1 1 d . . .
Cu4 Cu 0.2269(3) 0.7597(2) 0.80961(16) 0.0792(11) Uani 1 1 d . . .
Cu5 Cu 0.1672(3) 0.9662(2) 0.74136(17) 0.0836(11) Uani 1 1 d . . .
Cu6 Cu 0.3629(2) 0.5039(2) 0.89527(16) 0.0796(11) Uani 1 1 d . . .
Cu7 Cu 0.3450(3) 0.1120(2) 0.59926(19) 0.0930(12) Uani 1 1 d . . .
Cu8 Cu -0.0744(4) 0.7966(3) 0.3663(2) 0.138(2) Uani 1 1 d . . .
N10 N 0.5947(3) 1.3278(2) 0.7727(3) 0.053(5) Uiso 1 1 d G . .
C46 C 0.6251(3) 1.2719(2) 0.8258(2) 0.050(6) Uiso 1 1 d G . .
H46 H 0.6429 1.2188 0.8260 0.060 Uiso 1 1 calc R . .
C47 C 0.6289(3) 1.2952(2) 0.8787(3) 0.066(7) Uiso 1 1 d G . .
H47 H 0.6492 1.2578 0.9142 0.079 Uiso 1 1 calc R . .
C48 C 0.6022(3) 1.3745(2) 0.8784(3) 0.048(5) Uiso 1 1 d G . .
C49 C 0.5718(4) 1.4305(2) 0.8253(3) 0.047(5) Uiso 1 1 d G . .
H49 H 0.5540 1.4835 0.8251 0.057 Uiso 1 1 calc R . .
C50 C 0.5680(3) 1.4071(2) 0.7724(3) 0.064(7) Uiso 1 1 d G . .
H50 H 0.5477 1.4445 0.7369 0.077 Uiso 1 1 calc R . .
N9 N 0.8347(3) 1.2313(2) 0.7546(3) 0.053(5) Uiso 1 1 d G . .
C51 C 0.8605(3) 1.1749(2) 0.8084(2) 0.050(6) Uiso 1 1 d G . .
H51 H 0.8646 1.1208 0.8108 0.060 Uiso 1 1 calc R . .
C52 C 0.8802(3) 1.1992(3) 0.8587(3) 0.051(6) Uiso 1 1 d G . .
H52 H 0.8975 1.1615 0.8947 0.061 Uiso 1 1 calc R . .
C53 C 0.8742(3) 1.2800(3) 0.8551(3) 0.034(4) Uiso 1 1 d G . .
C54 C 0.8484(3) 1.3365(3) 0.8013(3) 0.052(6) Uiso 1 1 d G . .
H54 H 0.8443 1.3905 0.7989 0.063 Uiso 1 1 calc R . .
C55 C 0.8286(3) 1.3121(2) 0.7510(3) 0.048(6) Uiso 1 1 d G . .
H55 H 0.8114 1.3498 0.7149 0.058 Uiso 1 1 calc R . .
N1 N 1.0417(2) 0.5177(3) 0.8829(3) 0.033(4) Uiso 1 1 d G . .
C1 C 0.9877(2) 0.5353(2) 0.8320(3) 0.043(5) Uiso 1 1 d G . .
H1 H 0.9444 0.5801 0.8238 0.052 Uiso 1 1 calc R . .
C2 C 0.9982(2) 0.4860(3) 0.7933(3) 0.029(4) Uiso 1 1 d G . .
H2 H 0.9621 0.4978 0.7592 0.035 Uiso 1 1 calc R . .
C3 C 1.0628(2) 0.4191(3) 0.8055(3) 0.039(5) Uiso 1 1 d G . .
C4 C 1.1169(2) 0.4015(3) 0.8565(3) 0.050(6) Uiso 1 1 d G . .
H4 H 1.1602 0.3567 0.8647 0.060 Uiso 1 1 calc R . .
C5 C 1.1064(2) 0.4508(3) 0.8952(3) 0.057(6) Uiso 1 1 d G . .
H5 H 1.1425 0.4390 0.9293 0.068 Uiso 1 1 calc R . .
N15 N 0.3634(3) 0.5386(2) 0.96595(16) 0.050(5) Uiso 1 1 d G . .
C21 C 0.3405(2) 0.6194(2) 0.96235(16) 0.062(7) Uiso 1 1 d G . .
H21 H 0.3184 0.6547 0.9263 0.075 Uiso 1 1 calc R . .
C22 C 0.3505(3) 0.6472(3) 1.01257(16) 0.052(6) Uiso 1 1 d G . .
H22 H 0.3351 0.7013 1.0102 0.062 Uiso 1 1 calc R . .
C23 C 0.3834(3) 0.5944(3) 1.06641(16) 0.038(5) Uiso 1 1 d G . .
C24 C 0.4064(3) 0.5136(3) 1.07002(16) 0.056(6) Uiso 1 1 d G . .
H24 H 0.4285 0.4783 1.1060 0.067 Uiso 1 1 calc R . .
C25 C 0.3964(3) 0.4857(2) 1.01979(17) 0.067(7) Uiso 1 1 d G . .
H25 H 0.4118 0.4317 1.0222 0.080 Uiso 1 1 calc R . .
C13 C 0.3514(3) 0.3365(2) 0.7694(2) 0.050(6) Uiso 1 1 d G . .
C14 C 0.3585(3) 0.3064(2) 0.8315(2) 0.074(8) Uiso 1 1 d G . .
H14 H 0.3617 0.2519 0.8487 0.089 Uiso 1 1 calc R . .
C15 C 0.3607(3) 0.3578(2) 0.8679(2) 0.092(10) Uiso 1 1 d G . .
H15 H 0.3654 0.3377 0.9095 0.110 Uiso 1 1 calc R . .
N5 N 0.3559(2) 0.4392(2) 0.84225(19) 0.068(6) Uiso 1 1 d G . .
C11 C 0.3489(2) 0.4693(2) 0.78017(18) 0.087(9) Uiso 1 1 d G . .
H11 H 0.3457 0.5238 0.7630 0.104 Uiso 1 1 calc R . .
C12 C 0.3466(2) 0.4179(2) 0.7437(2) 0.069(7) Uiso 1 1 d G . .
H12 H 0.3419 0.4380 0.7022 0.083 Uiso 1 1 calc R . .
N3 N 0.3422(3) 0.1791(2) 0.6560(3) 0.068(6) Uiso 1 1 d G . .
C18 C 0.3053(3) 0.2589(2) 0.6357(2) 0.089(9) Uiso 1 1 d G . .
H18 H 0.2781 0.2780 0.5978 0.106 Uiso 1 1 calc R . .
C17 C 0.3089(3) 0.3103(2) 0.6720(2) 0.062(7) Uiso 1 1 d G . .
H17 H 0.2841 0.3637 0.6584 0.074 Uiso 1 1 calc R . .
C16 C 0.3494(3) 0.2818(2) 0.7286(2) 0.050(6) Uiso 1 1 d G . .
C20 C 0.3864(3) 0.2019(2) 0.7489(3) 0.076(8) Uiso 1 1 d G . .
H20 H 0.4135 0.1829 0.7868 0.091 Uiso 1 1 calc R . .
C19 C 0.3828(3) 0.1506(2) 0.7126(3) 0.078(8) Uiso 1 1 d G . .
H19 H 0.4075 0.0972 0.7262 0.093 Uiso 1 1 calc R . .
C43 C 0.0813(2) 0.8742(2) 0.5839(2) 0.058(6) Uiso 1 1 d G . .
C44 C 0.1513(3) 0.9164(2) 0.5766(2) 0.078(8) Uiso 1 1 d G . .
H44 H 0.1782 0.9285 0.5397 0.094 Uiso 1 1 calc R . .
C45 C 0.1813(2) 0.9406(2) 0.6244(2) 0.083(9) Uiso 1 1 d G . .
H45 H 0.2281 0.9688 0.6195 0.100 Uiso 1 1 calc R . .
N7 N 0.1411(2) 0.9226(2) 0.6796(2) 0.068(6) Uiso 1 1 d G . .
C41 C 0.0711(2) 0.8804(2) 0.6869(2) 0.072(8) Uiso 1 1 d G . .
H41 H 0.0442 0.8683 0.7238 0.086 Uiso 1 1 calc R . .
C42 C 0.0412(2) 0.8562(2) 0.6391(2) 0.059(6) Uiso 1 1 d G . .
H42 H -0.0057 0.8280 0.6440 0.070 Uiso 1 1 calc R . .
N6 N -0.0396(3) 0.8316(3) 0.4294(2) 0.078(7) Uiso 1 1 d G . .
C40 C 0.0089(3) 0.8937(3) 0.4213(2) 0.098(10) Uiso 1 1 d G . .
H40 H 0.0156 0.9256 0.3829 0.117 Uiso 1 1 calc R . .
C39 C 0.0475(3) 0.9080(3) 0.4707(2) 0.073(8) Uiso 1 1 d G . .
H39 H 0.0800 0.9495 0.4653 0.088 Uiso 1 1 calc R . .
C38 C 0.0376(3) 0.8604(3) 0.5281(2) 0.054(6) Uiso 1 1 d G . .
C37 C -0.0109(3) 0.7983(3) 0.5361(2) 0.081(9) Uiso 1 1 d G . .
H37 H -0.0176 0.7664 0.5745 0.097 Uiso 1 1 calc R . .
C36 C -0.0495(3) 0.7840(3) 0.4868(2) 0.122(13) Uiso 1 1 d G . .
H36 H -0.0820 0.7425 0.4921 0.147 Uiso 1 1 calc R . .
C33 C 0.2127(2) 0.6250(2) 0.66102(19) 0.067(7) Uiso 1 1 d G . .
C34 C 0.2776(2) 0.6716(2) 0.66070(17) 0.066(7) Uiso 1 1 d G . .
H34 H 0.3190 0.6760 0.6308 0.080 Uiso 1 1 calc R . .
C35 C 0.2807(2) 0.7117(2) 0.70500(17) 0.049(6) Uiso 1 1 d G . .
H35 H 0.3241 0.7429 0.7048 0.058 Uiso 1 1 calc R . .
N12 N 0.2189(2) 0.7051(2) 0.74963(18) 0.058(5) Uiso 1 1 d G . .
C31 C 0.1540(2) 0.6585(2) 0.7500(2) 0.073(8) Uiso 1 1 d G . .
H31 H 0.1127 0.6541 0.7798 0.087 Uiso 1 1 calc R . .
C32 C 0.1509(2) 0.6184(2) 0.7057(2) 0.070(7) Uiso 1 1 d G . .
H32 H 0.1075 0.5872 0.7059 0.084 Uiso 1 1 calc R . .
C26 C 0.1276(3) 0.5329(3) 0.5473(2) 0.20(2) Uiso 1 1 d G . .
H26 H 0.0740 0.5265 0.5330 0.242 Uiso 1 1 calc R . .
N17 N 0.2048(3) 0.5049(3) 0.5228(2) 0.207(19) Uiso 1 1 d G . .
C30 C 0.2850(3) 0.5144(3) 0.5441(2) 0.131(14) Uiso 1 1 d G . .
H30 H 0.3366 0.4957 0.5277 0.158 Uiso 1 1 calc R . .
C29 C 0.2880(3) 0.5519(2) 0.58996(19) 0.108(11) Uiso 1 1 d G . .
H29 H 0.3416 0.5583 0.6042 0.129 Uiso 1 1 calc R . .
C28 C 0.2108(3) 0.5799(2) 0.61447(19) 0.081(9) Uiso 1 1 d G . .
C27 C 0.1306(3) 0.5704(2) 0.5931(2) 0.117(12) Uiso 1 1 d G . .
H27 H 0.0790 0.5891 0.6095 0.140 Uiso 1 1 calc R . .
C58 C 0.8979(12) 1.3076(11) 0.9082(8) 0.031(4) Uiso 1 1 d . . .
C57 C 0.9616(12) 1.2690(11) 0.9494(9) 0.035(5) Uiso 1 1 d . . .
H57 H 0.9921 1.2202 0.9467 0.041 Uiso 1 1 calc R . .
C59 C 0.8528(13) 1.3743(11) 0.9181(9) 0.039(5) Uiso 1 1 d . . .
H59 H 0.8042 1.4011 0.8937 0.046 Uiso 1 1 calc R . .
C60 C 0.8782(13) 1.4033(12) 0.9643(9) 0.042(5) Uiso 1 1 d . . .
H60 H 0.8485 1.4520 0.9679 0.051 Uiso 1 1 calc R . .
C56 C 0.9826(13) 1.2998(12) 0.9949(9) 0.040(5) Uiso 1 1 d . . .
H56 H 1.0288 1.2715 1.0210 0.048 Uiso 1 1 calc R . .
C6 C 1.0754(12) 0.3630(11) 0.7656(9) 0.033(4) Uiso 1 1 d . . .
C9 C 1.0411(16) 0.3969(16) 0.7040(12) 0.065(7) Uiso 1 1 d . . .
H9 H 1.0170 0.4503 0.6890 0.077 Uiso 1 1 calc R . .
N2 N 1.0571(10) 0.6345(9) 0.9956(7) 0.031(4) Uiso 1 1 d . . .
C7 C 1.1108(15) 0.2848(13) 0.7823(11) 0.055(6) Uiso 1 1 d . . .
H7 H 1.1366 0.2624 0.8203 0.066 Uiso 1 1 calc R . .
C8 C 1.1086(15) 0.2395(14) 0.7433(11) 0.053(6) Uiso 1 1 d . . .
H8 H 1.1257 0.1848 0.7584 0.063 Uiso 1 1 calc R . .
N13 N -0.0854(15) 0.7356(14) 0.3114(11) 0.081(7) Uiso 1 1 d . . .
C10 C 1.0479(18) 0.3409(16) 0.6693(14) 0.075(8) Uiso 1 1 d . . .
H10 H 1.0246 0.3584 0.6303 0.090 Uiso 1 1 calc R . .
C64 C 0.3054(7) 0.8231(9) 0.8951(6) 0.046(5) Uiso 1 1 d G . .
H64 H 0.3616 0.8140 0.8808 0.055 Uiso 1 1 calc R . .
N14 N 0.2281(9) 0.8067(8) 0.8715(5) 0.045(4) Uiso 1 1 d G . .
C66 C 0.1569(7) 0.8293(10) 0.9061(7) 0.070(7) Uiso 1 1 d G . .
H66 H 0.0986 0.8250 0.9003 0.084 Uiso 1 1 calc R . .
C65 C 0.1901(9) 0.8596(10) 0.9511(6) 0.062(7) Uiso 1 1 d G . .
H65 H 0.1575 0.8787 0.9799 0.075 Uiso 1 1 calc R . .
N21 N 0.2820(9) 0.8558(8) 0.9443(6) 0.053(5) Uiso 1 1 d G . .
H21A H 0.3172 0.8707 0.9661 0.064 Uiso 1 1 calc R . .
C63 C 0.0961(8) 1.0463(11) 0.8332(9) 0.079(8) Uiso 1 1 d G . .
H63 H 0.0367 1.0491 0.8254 0.095 Uiso 1 1 calc R . .
C62 C 0.1329(11) 1.0694(11) 0.8809(7) 0.080(8) Uiso 1 1 d G . .
H62 H 0.1019 1.0899 0.9097 0.096 Uiso 1 1 calc R . .
N20 N 0.2255(10) 1.0557(10) 0.8767(7) 0.078(7) Uiso 1 1 d G . .
H20A H 0.2626 1.0649 0.9004 0.094 Uiso 1 1 calc R . .
C61 C 0.2458(9) 1.0242(10) 0.8265(8) 0.064(7) Uiso 1 1 d G . .
H61 H 0.3017 1.0099 0.8136 0.076 Uiso 1 1 calc R . .
N8 N 0.1659(11) 1.0184(9) 0.7997(6) 0.068(6) Uiso 1 1 d G . .
N16 N 0.7793(10) 1.2080(9) 0.6083(6) 0.054(5) Uiso 1 1 d G . .
C70 C 0.7427(10) 1.1448(7) 0.5955(6) 0.041(5) Uiso 1 1 d G . .
H70 H 0.7345 1.0976 0.6231 0.049 Uiso 1 1 calc R . .
N18 N 0.7209(10) 1.1662(9) 0.5331(6) 0.061(5) Uiso 1 1 d G . .
H18A H 0.6978 1.1378 0.5142 0.074 Uiso 1 1 calc R . .
C72 C 0.7440(14) 1.2427(10) 0.5073(6) 0.113(12) Uiso 1 1 d G . .
H72 H 0.7367 1.2710 0.4671 0.136 Uiso 1 1 calc R . .
C71 C 0.7801(14) 1.2686(8) 0.5538(9) 0.111(12) Uiso 1 1 d G . .
H71 H 0.8006 1.3167 0.5493 0.134 Uiso 1 1 calc R . .
N11 N 0.5454(10) 1.3086(10) 0.6205(6) 0.062(6) Uiso 1 1 d G . .
C67 C 0.5314(11) 1.2419(7) 0.6000(7) 0.070(7) Uiso 1 1 d G . .
H67 H 0.5449 1.1886 0.6213 0.084 Uiso 1 1 calc R . .
N19 N 0.4930(12) 1.2709(10) 0.5412(7) 0.082(7) Uiso 1 1 d G . .
H19A H 0.4782 1.2422 0.5191 0.099 Uiso 1 1 calc R . .
C69 C 0.4833(13) 1.3555(10) 0.5254(7) 0.091(10) Uiso 1 1 d G . .
H69 H 0.4598 1.3896 0.4892 0.109 Uiso 1 1 calc R . .
C68 C 0.5157(13) 1.3788(8) 0.5743(8) 0.081(8) Uiso 1 1 d G . .
H68 H 0.5172 1.4308 0.5759 0.097 Uiso 1 1 calc R . .
O63 O 0.533(3) 0.894(2) 0.0477(19) 0.244(19) Uiso 1 1 d . . .
O64 O 0.823(3) 0.498(2) 0.6537(18) 0.217(16) Uiso 1 1 d . . .
O65 O 0.3443(12) 0.0484(10) 0.5398(8) 0.071(5) Uani 1 1 d . . .

loop_
_atom_site_aniso_label
_atom_site_aniso_U_11
_atom_site_aniso_U_22
_atom_site_aniso_U_33
_atom_site_aniso_U_23
_atom_site_aniso_U_13
_atom_site_aniso_U_12
W1 0.0292(4) 0.0293(4) 0.0173(4) -0.0081(3) -0.0053(3) -0.0016(3)
W2 0.0262(4) 0.0353(4) 0.0277(4) -0.0118(4) -0.0056(3) -0.0066(3)
W3 0.0325(4) 0.0281(4) 0.0259(4) -0.0130(3) -0.0082(3) 0.0019(3)
W4 0.0322(4) 0.0247(4) 0.0212(4) -0.0053(3) -0.0083(3) 0.0005(3)
W5 0.0254(4) 0.0370(4) 0.0277(4) -0.0122(4) -0.0041(3) -0.0012(3)
W6 0.0396(5) 0.0352(5) 0.0270(4) -0.0077(4) -0.0022(4) -0.0130(4)
W7 0.0461(5) 0.0261(4) 0.0344(5) -0.0083(4) -0.0137(4) -0.0015(4)
W8 0.0347(5) 0.0487(5) 0.0422(5) -0.0200(4) -0.0058(4) 0.0004(4)
W9 0.0309(4) 0.0386(5) 0.0254(4) -0.0099(4) -0.0018(3) -0.0078(3)
W10 0.0345(4) 0.0244(4) 0.0239(4) -0.0043(3) -0.0087(3) -0.0019(3)
W11 0.0287(4) 0.0359(4) 0.0265(4) -0.0120(4) -0.0030(3) -0.0007(3)
W12 0.0401(5) 0.0359(5) 0.0238(4) -0.0077(4) -0.0010(4) -0.0129(4)
W13 0.0437(5) 0.0289(4) 0.0319(5) -0.0063(4) -0.0117(4) -0.0036(4)
W14 0.0250(4) 0.0346(4) 0.0323(4) -0.0115(4) -0.0077(3) -0.0005(3)
W15 0.0286(4) 0.0327(4) 0.0235(4) -0.0062(3) -0.0026(3) -0.0083(3)
W16 0.0345(4) 0.0241(4) 0.0211(4) -0.0054(3) -0.0085(3) -0.0069(3)
W17 0.0337(4) 0.0298(4) 0.0179(4) -0.0081(3) -0.0049(3) -0.0048(3)
W18 0.0316(4) 0.0264(4) 0.0213(4) -0.0055(3) -0.0117(3) -0.0025(3)
As1 0.0179(9) 0.0185(9) 0.0171(9) -0.0060(7) -0.0048(7) 0.0006(7)
As2 0.0199(9) 0.0179(8) 0.0136(8) -0.0050(7) -0.0049(7) -0.0022(7)
O1 0.071(10) 0.022(7) 0.011(6) 0.000(5) -0.004(6) -0.016(6)
O2 0.023(6) 0.029(7) 0.023(7) -0.014(5) 0.007(5) 0.005(5)
O3 0.026(7) 0.060(9) 0.061(10) -0.027(8) 0.003(7) -0.016(7)
O4 0.032(7) 0.024(7) 0.032(7) -0.015(6) -0.001(6) -0.003(5)
O5 0.033(7) 0.031(7) 0.030(7) -0.011(6) -0.005(6) -0.003(6)
O6 0.028(7) 0.041(8) 0.047(9) -0.020(7) -0.008(6) 0.005(6)
O7 0.037(7) 0.034(7) 0.028(7) -0.020(6) -0.008(6) 0.005(6)
O8 0.020(6) 0.033(7) 0.020(6) -0.007(5) -0.001(5) -0.007(5)
O9 0.021(6) 0.034(7) 0.025(7) -0.013(6) -0.001(5) 0.001(5)
O11 0.040(7) 0.023(6) 0.016(6) -0.008(5) -0.010(5) -0.006(5)
O12 0.037(8) 0.037(7) 0.034(8) -0.018(6) -0.014(6) 0.002(6)
O13 0.024(7) 0.027(7) 0.046(8) -0.015(6) -0.010(6) -0.002(5)
O14 0.068(10) 0.030(7) 0.031(8) -0.008(6) -0.021(7) 0.001(7)
O15 0.031(7) 0.024(6) 0.029(7) -0.009(6) -0.020(6) 0.007(5)
O16 0.043(8) 0.064(9) 0.019(7) -0.027(7) 0.007(6) -0.009(7)
O17 0.027(7) 0.078(11) 0.029(8) -0.007(8) 0.011(6) -0.014(7)
O18 0.024(6) 0.028(6) 0.020(6) -0.011(5) -0.002(5) -0.004(5)
O19 0.029(7) 0.028(6) 0.007(6) -0.001(5) -0.010(5) 0.003(5)
O20 0.034(7) 0.035(7) 0.027(7) -0.018(6) -0.003(6) -0.007(6)
O21 0.034(8) 0.039(8) 0.043(8) -0.014(7) -0.002(7) -0.006(6)
O22 0.016(6) 0.036(7) 0.022(6) -0.010(6) 0.000(5) -0.007(5)
O23 0.028(7) 0.029(7) 0.020(6) -0.009(5) 0.001(5) -0.010(5)
O24 0.033(8) 0.048(9) 0.047(9) -0.006(7) 0.003(7) -0.013(7)
O25 0.040(7) 0.019(6) 0.016(6) -0.005(5) 0.001(5) -0.012(5)
O26 0.045(8) 0.030(7) 0.021(7) -0.009(6) -0.021(6) 0.000(6)
O27 0.055(9) 0.037(8) 0.038(8) -0.007(7) -0.038(7) 0.000(7)
O28 0.026(8) 0.057(10) 0.072(11) -0.019(9) -0.010(8) 0.009(7)
O29 0.042(8) 0.022(7) 0.036(8) -0.014(6) -0.007(6) -0.003(6)
O30 0.037(7) 0.022(6) 0.029(7) -0.004(6) -0.010(6) -0.005(5)
O31 0.026(7) 0.049(8) 0.019(6) -0.016(6) -0.006(5) -0.015(6)
O32 0.027(7) 0.032(7) 0.031(7) -0.008(6) -0.008(6) -0.009(5)
O33 0.022(6) 0.035(7) 0.034(8) -0.014(6) -0.003(6) 0.006(5)
O34 0.041(8) 0.031(7) 0.028(7) -0.016(6) -0.011(6) -0.007(6)
O35 0.040(8) 0.051(9) 0.043(9) -0.020(7) -0.015(7) 0.004(7)
O37 0.056(9) 0.021(7) 0.031(8) 0.010(6) -0.026(7) 0.002(6)
O38 0.039(7) 0.031(7) 0.021(7) -0.005(6) -0.008(6) -0.011(6)
O39 0.026(6) 0.018(6) 0.015(6) -0.006(5) -0.010(5) 0.005(5)
O40 0.031(7) 0.039(7) 0.011(6) -0.007(5) -0.003(5) -0.013(6)
O41 0.049(9) 0.057(9) 0.033(8) -0.016(7) 0.006(7) -0.004(7)
O42 0.030(7) 0.022(6) 0.027(7) 0.007(6) -0.007(6) -0.010(5)
O43 0.050(8) 0.023(7) 0.032(8) 0.002(6) -0.010(7) -0.011(6)
O44 0.020(6) 0.043(7) 0.017(6) -0.019(6) 0.000(5) -0.006(5)
O45 0.026(7) 0.050(8) 0.026(7) -0.014(6) -0.004(6) -0.009(6)
O46 0.074(11) 0.025(7) 0.044(9) -0.005(7) -0.020(8) -0.017(7)
O47 0.038(8) 0.061(10) 0.065(11) -0.024(9) -0.024(8) -0.003(7)
O48 0.034(7) 0.025(6) 0.016(6) -0.009(5) -0.006(5) 0.003(5)
O49 0.018(6) 0.053(8) 0.026(7) -0.002(6) -0.009(6) -0.006(6)
O50 0.034(7) 0.014(6) 0.024(7) 0.002(5) -0.021(6) -0.005(5)
O51 0.039(8) 0.037(8) 0.039(8) -0.007(7) -0.007(7) -0.008(6)
O52 0.033(7) 0.029(7) 0.031(7) -0.010(6) -0.006(6) 0.000(6)
O53 0.028(7) 0.029(7) 0.025(7) -0.001(6) -0.001(6) 0.002(5)
O54 0.037(7) 0.032(7) 0.013(6) 0.002(5) -0.010(6) -0.003(6)
O55 0.049(8) 0.029(7) 0.026(7) 0.002(6) -0.018(6) -0.016(6)
O56 0.045(8) 0.022(6) 0.028(7) -0.016(6) -0.013(6) 0.003(6)
O57 0.055(9) 0.042(8) 0.030(8) -0.005(7) 0.004(7) -0.022(7)
O58 0.042(8) 0.034(7) 0.019(7) 0.004(6) -0.010(6) -0.010(6)
O59 0.041(8) 0.031(7) 0.033(8) 0.004(6) -0.022(7) -0.003(6)
O60 0.033(7) 0.037(8) 0.042(8) -0.005(7) -0.005(7) -0.011(6)
O61 0.031(7) 0.030(7) 0.017(6) -0.015(5) -0.010(5) 0.002(5)
O62 0.032(7) 0.019(6) 0.020(6) 0.000(5) -0.014(5) -0.004(5)
Cu1 0.0518(16) 0.0484(15) 0.0357(15) -0.0256(13) -0.0108(13) -0.0005(13)
Cu2 0.090(2) 0.0477(17) 0.0378(16) -0.0128(14) -0.0169(16) -0.0076(16)
Cu3 0.102(3) 0.065(2) 0.0363(16) -0.0205(15) -0.0183(17) -0.0288(18)
Cu4 0.110(3) 0.072(2) 0.062(2) -0.0325(19) -0.020(2) -0.008(2)
Cu5 0.089(3) 0.100(3) 0.070(2) -0.036(2) -0.004(2) -0.016(2)
Cu6 0.091(3) 0.104(3) 0.061(2) -0.053(2) -0.001(2) -0.012(2)
Cu7 0.114(3) 0.094(3) 0.083(3) -0.046(2) -0.007(2) -0.012(2)
Cu8 0.208(6) 0.154(4) 0.095(3) -0.082(3) 0.004(4) -0.075(4)
O65 0.085(13) 0.073(12) 0.056(11) -0.019(10) -0.015(10) -0.010(10)

loop_
_atom_type_symbol
_atom_type_description
_atom_type_scat_dispersion_real
_atom_type_scat_dispersion_imag
_atom_type_scat_source
O O 0.0106 0.0060 'International Tables Vol C Tables 4.2.6.8 and 6.1.1.4'
W W -0.8490 6.8722 'International Tables Vol C Tables 4.2.6.8 and 6.1.1.4'
C C 0.0033 0.0016 'International Tables Vol C Tables 4.2.6.8 and 6.1.1.4'
Cu Cu 0.3201 1.2651 'International Tables Vol C Tables 4.2.6.8 and 6.1.1.4'
As As 0.0499 2.0058 'International Tables Vol C Tables 4.2.6.8 and 6.1.1.4'
N N 0.0061 0.0033 'International Tables Vol C Tables 4.2.6.8 and 6.1.1.4'
H H 0.0000 0.0000 'International Tables Vol C Tables 4.2.6.8 and 6.1.1.4'

loop_
_geom_angle_atom_site_label_1
_geom_angle_atom_site_label_2
_geom_angle_atom_site_label_3
_geom_angle
_geom_angle_site_symmetry_1
_geom_angle_site_symmetry_3
O1 W1 O7 103.3(5) . .
O1 W1 O9 103.0(6) . .
O7 W1 O9 85.6(5) . .
O1 W1 O4 100.5(5) . .
O7 W1 O4 156.2(5) . .
O9 W1 O4 89.0(5) . .
O1 W1 O2 100.0(5) . .
O7 W1 O2 88.2(5) . .
O9 W1 O2 156.9(5) . .
O4 W1 O2 87.7(5) . .
O1 W1 O10 170.0(4) . .
O7 W1 O10 84.1(5) . .
O9 W1 O10 83.9(4) . .
O4 W1 O10 72.3(5) . .
O2 W1 O10 73.3(4) . .
O3 W2 O11 102.9(6) . .
O3 W2 O8 102.3(6) . .
O11 W2 O8 85.5(5) . .
O3 W2 O2 100.2(6) . .
O11 W2 O2 156.8(5) . .
O8 W2 O2 87.7(5) . .
O3 W2 O5 101.6(6) . .
O11 W2 O5 88.7(5) . .
O8 W2 O5 156.1(5) . .
O2 W2 O5 88.6(5) . .
O3 W2 O10 170.9(6) . .
O11 W2 O10 84.1(4) . .
O8 W2 O10 83.9(4) . .
O2 W2 O10 73.1(4) . .
O5 W2 O10 72.5(4) . .
O6 W3 O12 103.0(6) . .
O6 W3 O13 104.2(6) . .
O12 W3 O13 87.0(5) . .
O6 W3 O5 100.4(5) . .
O12 W3 O5 156.5(5) . .
O13 W3 O5 88.8(5) . .
O6 W3 O4 100.0(6) . .
O12 W3 O4 87.3(5) . .
O13 W3 O4 155.8(5) . .
O5 W3 O4 87.2(5) . .
O6 W3 O10 170.3(5) . .
O12 W3 O10 82.5(5) . .
O13 W3 O10 83.8(4) . .
O5 W3 O10 74.1(4) . .
O4 W3 O10 72.1(4) . .
O14 W4 O18 103.9(6) . .
O14 W4 O34 99.5(5) . .
O18 W4 O34 90.4(5) . .
O14 W4 O7 95.8(5) . .
O18 W4 O7 84.6(5) . .
O34 W4 O7 164.6(5) . .
O14 W4 O15 99.1(6) . .
O18 W4 O15 156.7(5) . .
O34 W4 O15 89.3(5) . .
O7 W4 O15 89.5(5) . .
O14 W4 O19 170.8(6) . .
O18 W4 O19 85.0(4) . .
O34 W4 O19 82.3(4) . .
O7 W4 O19 82.7(5) . .
O15 W4 O19 71.9(4) . .
O16 W5 O20 103.2(6) . .
O16 W5 O8 96.4(5) . .
O20 W5 O8 86.7(5) . .
O16 W5 O33 96.3(5) . .
O20 W5 O33 89.2(5) . .
O8 W5 O33 167.3(5) . .
O16 W5 O15 98.5(6) . .
O20 W5 O15 158.2(5) . .
O8 W5 O15 89.7(5) . .
O33 W5 O15 89.7(5) . .
O16 W5 O19 171.0(5) . .
O20 W5 O19 85.7(5) . .
O8 W5 O19 83.4(4) . .
O33 W5 O19 84.3(4) . .
O15 W5 O19 72.5(4) . .
O24 W6 O20 103.6(6) . .
O24 W6 O25 98.6(6) . .
O20 W6 O25 88.0(5) . .
O24 W6 O26 99.0(6) . .
O20 W6 O26 157.3(5) . .
O25 W6 O26 91.0(5) . .
O24 W6 O11 95.9(6) . .
O20 W6 O11 85.3(5) . .
O25 W6 O11 165.1(5) . .
O26 W6 O11 90.1(5) . .
O24 W6 O23 171.8(5) . .
O20 W6 O23 84.6(5) . .
O25 W6 O23 82.0(4) . .
O26 W6 O23 72.8(5) . .
O11 W6 O23 84.2(4) . .
O27 W7 O29 103.4(6) . .
O27 W7 O30 96.8(5) . .
O29 W7 O30 90.3(5) . .
O27 W7 O26 97.2(6) . .
O29 W7 O26 159.2(5) . .
O30 W7 O26 90.6(5) . .
O27 W7 O13 97.5(5) . .
O29 W7 O13 86.6(5) . .
O30 W7 O13 165.7(5) . .
O26 W7 O13 87.4(5) . .
O27 W7 O23 169.8(6) . .
O29 W7 O23 86.8(5) . .
O30 W7 O23 82.4(4) . .
O26 W7 O23 72.7(4) . .
O13 W7 O23 83.5(4) . .
O28 W8 O29 102.9(6) . .
O28 W8 O31 99.1(6) . .
O29 W8 O31 89.3(5) . .
O28 W8 O21 98.8(6) . .
O29 W8 O21 158.3(5) . .
O31 W8 O21 88.8(5) . .
O28 W8 O12 94.2(6) . .
O29 W8 O12 85.6(5) . .
O31 W8 O12 166.6(5) . .
O21 W8 O12 91.3(5) . .
O28 W8 O22 170.6(6) . .
O29 W8 O22 86.0(5) . .
O31 W8 O22 84.0(5) . .
O21 W8 O22 72.3(5) . .
O12 W8 O22 83.3(4) . .
O17 W9 O21 102.3(6) . .
O17 W9 O18 101.8(6) . .
O21 W9 O18 155.6(5) . .
O17 W9 O32 98.2(6) . .
O21 W9 O32 90.9(5) . .
O18 W9 O32 89.4(5) . .
O17 W9 O9 95.6(6) . .
O21 W9 O9 90.2(5) . .
O18 W9 O9 83.7(5) . .
O32 W9 O9 165.6(5) . .
O17 W9 O22 174.3(6) . .
O21 W9 O22 72.5(5) . .
O18 W9 O22 83.3(4) . .
O32 W9 O22 84.3(4) . .
O9 W9 O22 82.3(4) . .
O37 W10 O36 99.4(6) . .
O37 W10 O34 96.9(5) . .
O36 W10 O34 90.9(5) . .
O37 W10 O38 102.8(6) . .
O36 W10 O38 157.7(5) . .
O34 W10 O38 89.0(5) . .
O37 W10 O48 97.6(5) . .
O36 W10 O48 90.7(5) . .
O34 W10 O48 164.9(5) . .
O38 W10 O48 83.9(5) . .
O37 W10 O39 172.2(6) . .
O36 W10 O39 72.9(4) . .
O34 W10 O39 81.8(4) . .
O38 W10 O39 84.9(4) . .
O48 W10 O39 84.3(4) . .
O35 W11 O33 97.3(5) . .
O35 W11 O40 103.2(6) . .
O33 W11 O40 90.3(5) . .
O35 W11 O36 100.7(6) . .
O33 W11 O36 91.2(5) . .
O40 W11 O36 155.6(5) . .
O35 W11 O61 96.9(5) . .
O33 W11 O61 165.7(5) . .
O40 W11 O61 85.2(4) . .
O36 W11 O61 87.4(5) . .
O35 W11 O39 171.9(5) . .
O33 W11 O39 83.7(4) . .
O40 W11 O39 84.8(4) . .
O36 W11 O39 71.2(4) . .
O61 W11 O39 82.4(4) . .
O41 W12 O40 103.9(6) . .
O41 W12 O25 99.1(6) . .
O40 W12 O25 89.5(5) . .
O41 W12 O43 98.1(6) . .
O40 W12 O43 156.9(5) . .
O25 W12 O43 93.6(5) . .
O41 W12 O51 96.0(6) . .
O40 W12 O51 84.6(5) . .
O25 W12 O51 164.7(5) . .
O43 W12 O51 86.6(5) . .
O41 W12 O42 169.7(5) . .
O40 W12 O42 85.8(4) . .
O25 W12 O42 84.0(5) . .
O43 W12 O42 71.9(5) . .
O51 W12 O42 81.5(5) . .
O46 W13 O30 98.4(5) . .
O46 W13 O43 99.6(6) . .
O30 W13 O43 92.1(5) . .
O46 W13 O54 102.4(6) . .
O30 W13 O54 88.6(5) . .
O43 W13 O54 157.6(5) . .
O46 W13 O53 96.0(5) . .
O30 W13 O53 165.5(5) . .
O43 W13 O53 87.2(5) . .
O54 W13 O53 86.6(5) . .
O46 W13 O42 173.2(6) . .
O30 W13 O42 82.6(4) . .
O43 W13 O42 73.6(5) . .
O54 W13 O42 84.3(5) . .
O53 W13 O42 83.3(4) . .
O47 W14 O31 96.8(6) . .
O47 W14 O54 104.1(6) . .
O31 W14 O54 91.0(5) . .
O47 W14 O45 99.2(6) . .
O31 W14 O45 90.4(5) . .
O54 W14 O45 156.3(5) . .
O47 W14 O52 97.1(6) . .
O31 W14 O52 166.0(5) . .
O54 W14 O52 85.5(5) . .
O45 W14 O52 87.5(5) . .
O47 W14 O44 170.3(6) . .
O31 W14 O44 84.6(5) . .
O54 W14 O44 85.4(5) . .
O45 W14 O44 71.1(4) . .
O52 W14 O44 81.7(4) . .
O57 W15 O32 99.2(6) . .
O57 W15 O38 103.2(6) . .
O32 W15 O38 89.9(5) . .
O57 W15 O45 100.7(6) . .
O32 W15 O45 89.1(5) . .
O38 W15 O45 155.9(5) . .
O57 W15 O49 94.9(6) . .
O32 W15 O49 165.6(5) . .
O38 W15 O49 84.0(5) . .
O45 W15 O49 91.2(5) . .
O57 W15 O44 172.1(5) . .
O32 W15 O44 83.5(4) . .
O38 W15 O44 84.2(4) . .
O45 W15 O44 71.8(5) . .
O49 W15 O44 82.9(4) . .
O55 W16 O49 102.5(6) . .
O55 W16 O48 104.5(5) . .
O49 W16 O48 85.2(5) . .
O55 W16 O56 101.7(6) . .
O49 W16 O56 155.8(5) . .
O48 W16 O56 88.2(5) . .
O55 W16 O62 99.4(5) . .
O49 W16 O62 89.0(5) . .
O48 W16 O62 156.1(4) . .
O56 W16 O62 87.7(5) . .
O55 W16 O50 170.8(5) . .
O49 W16 O50 83.1(5) . .
O48 W16 O50 83.1(4) . .
O56 W16 O50 73.0(4) . .
O62 W16 O50 73.2(4) . .
O60 W17 O51 102.4(6) . .
O60 W17 O61 103.9(6) . .
O51 W17 O61 88.4(5) . .
O60 W17 O58 100.1(6) . .
O51 W17 O58 87.9(5) . .
O61 W17 O58 156.0(5) . .
O60 W17 O56 102.0(5) . .
O51 W17 O56 155.4(6) . .
O61 W17 O56 88.3(5) . .
O58 W17 O56 85.3(5) . .
O60 W17 O50 170.1(5) . .
O51 W17 O50 82.6(5) . .
O61 W17 O50 84.7(4) . .
O58 W17 O50 71.3(4) . .
O56 W17 O50 72.9(4) . .
O59 W18 O52 101.8(6) . .
O59 W18 O53 102.9(5) . .
O52 W18 O53 88.6(5) . .
O59 W18 O58 101.5(6) . .
O52 W18 O58 156.7(5) . .
O53 W18 O58 87.3(5) . .
O59 W18 O62 99.1(5) . .
O52 W18 O62 89.9(5) . .
O53 W18 O62 157.8(5) . .
O58 W18 O62 85.3(5) . .
O59 W18 O50 171.0(5) . .
O52 W18 O50 84.5(5) . .
O53 W18 O50 83.6(4) . .
O58 W18 O50 72.2(5) . .
O62 W18 O50 74.2(4) . .
O22 As1 O19 112.2(6) . .
O22 As1 O23 112.4(6) . .
O19 As1 O23 110.8(6) . .
O22 As1 O10 106.7(5) . .
O19 As1 O10 106.8(5) . .
O23 As1 O10 107.5(5) . .
O42 As2 O44 111.9(6) . .
O42 As2 O39 112.3(5) . .
O44 As2 O39 111.5(6) . .
O42 As2 O50 106.4(5) . .
O44 As2 O50 107.5(5) . .
O39 As2 O50 106.9(5) . .
W1 O2 W2 121.9(6) . .
W1 O4 W3 122.6(6) . .
W3 O5 W2 121.8(6) . .
W1 O7 W4 152.5(7) . .
W5 O8 W2 151.8(6) . .
W1 O9 W9 152.8(7) . .
As1 O10 W3 124.2(6) . .
As1 O10 W1 123.4(5) . .
W3 O10 W1 93.0(4) . .
As1 O10 W2 123.8(6) . .
W3 O10 W2 91.6(4) . .
W1 O10 W2 91.6(4) . .
W2 O11 W6 152.4(6) . .
W3 O12 W8 152.5(8) . .
W3 O13 W7 150.5(6) . .
W5 O15 W4 120.7(5) . .
W5 O15 Cu1 119.1(6) . .
W4 O15 Cu1 120.1(6) . .
W4 O18 W9 155.7(6) . .
As1 O19 W5 125.2(6) . .
As1 O19 W4 124.8(6) . .
W5 O19 W4 94.8(4) . .
W5 O20 W6 152.4(7) . .
W9 O21 W8 121.9(7) . .
As1 O22 W8 124.8(6) . .
As1 O22 W9 125.8(6) . .
W8 O22 W9 93.3(4) . .
As1 O23 W7 123.3(6) . .
As1 O23 W6 125.1(6) . .
W7 O23 W6 94.4(4) . .
W12 O25 W6 161.7(6) . .
W6 O26 W7 120.1(6) . .
W6 O26 Cu3 119.6(6) . .
W7 O26 Cu3 120.1(6) . .
W7 O27 Cu2 167.7(9) . .
W7 O29 W8 152.1(7) . .
W7 O30 W13 160.3(7) . .
W14 O31 W8 158.6(7) . .
W15 O32 W9 160.0(7) . .
W11 O33 W5 159.3(7) . .
W4 O34 W10 161.1(7) . .
W10 O36 W11 122.2(6) . .
W15 O38 W10 154.4(7) . .
As2 O39 W10 124.8(6) . .
As2 O39 W11 125.0(6) . .
W10 O39 W11 93.6(4) . .
W12 O40 W11 155.2(6) . .
As2 O42 W13 126.2(6) . .
As2 O42 W12 124.5(7) . .
W13 O42 W12 93.5(4) . .
W13 O43 W12 121.0(6) . .
As2 O44 W15 125.3(6) . .
As2 O44 W14 124.3(6) . .
W15 O44 W14 94.9(4) . .
W15 O45 W14 122.2(6) . .
W14 O47 Cu5 157.7(9) . .
W16 O48 W10 153.4(6) . .
W16 O49 W15 154.1(6) . .
As2 O50 W17 123.8(6) . .
As2 O50 W18 122.9(6) . .
W17 O50 W18 94.4(4) . .
As2 O50 W16 123.0(6) . .
W17 O50 W16 92.3(4) . .
W18 O50 W16 91.8(4) . .
W17 O51 W12 151.3(7) . .
W18 O52 W14 151.4(7) . .
W18 O53 W13 149.0(7) . .
W14 O54 W13 154.3(7) . .
W16 O56 W17 121.8(6) . .
W18 O58 W17 122.0(6) . .
W17 O61 W11 150.8(6) . .
W16 O62 W18 120.8(5) . .
N2 Cu1 N1 161.4(5) . .
N2 Cu1 O15 97.9(5) . .
N1 Cu1 O15 100.6(3) . .
N11 Cu2 N10 161.2(6) . .
N11 Cu2 O27 102.8(6) . .
N10 Cu2 O27 95.4(4) . .
N16 Cu3 N9 165.3(5) . .
N16 Cu3 O26 99.0(6) . .
N9 Cu3 O26 95.3(3) . .
N14 Cu4 N12 174.9(5) . .
N8 Cu5 N7 166.7(6) . .
N8 Cu5 O47 103.1(7) . .
N7 Cu5 O47 89.8(4) . .
N15 Cu6 N5 161.8(3) . .
N3 Cu7 O65 177.5(6) . .
N6 Cu8 N13 163.6(8) . .
C46 N10 C50 120.0 . .
C46 N10 Cu2 123.12(14) . .
C50 N10 Cu2 116.68(14) . .
N10 C46 C47 120.0 . .
C46 C47 C48 120.0 . .
C49 C48 C47 120.0 . .
C49 C48 C23 117.6(4) . 2_677
C47 C48 C23 121.9(4) . 2_677
C50 C49 C48 120.0 . .
C49 C50 N10 120.0 . .
C55 N9 C51 120.0 . .
C55 N9 Cu3 116.17(16) . .
C51 N9 Cu3 123.82(16) . .
N9 C51 C52 120.0 . .
C53 C52 C51 120.0 . .
C54 C53 C52 120.0 . .
C54 C53 C58 119.1(7) . .
C52 C53 C58 120.9(7) . .
C53 C54 C55 120.0 . .
N9 C55 C54 120.0 . .
C5 N1 C1 120.0 . .
C5 N1 Cu1 119.24(13) . .
C1 N1 Cu1 120.68(13) . .
N1 C1 C2 120.0 . .
C3 C2 C1 120.0 . .
C4 C3 C2 120.0 . .
C4 C3 C6 118.1(7) . .
C2 C3 C6 121.9(7) . .
C3 C4 C5 120.0 . .
N1 C5 C4 120.0 . .
C21 N15 C25 120.0 . .
C21 N15 Cu6 119.29(16) . .
C25 N15 Cu6 120.27(16) . .
C22 C21 N15 120.0 . .
C21 C22 C23 120.0 . .
C24 C23 C22 120.0 . .
C24 C23 C48 119.8(4) . 2_677
C22 C23 C48 120.1(4) . 2_677
C23 C24 C25 120.0 . .
N15 C25 C24 120.0 . .
C14 C13 C12 120.0 . .
C14 C13 C16 121.1 . .
C12 C13 C16 118.9 . .
C13 C14 C15 120.0 . .
N5 C15 C14 120.0 . .
C15 N5 C11 120.0 . .
C15 N5 Cu6 116.88(16) . .
C11 N5 Cu6 123.08(16) . .
C12 C11 N5 120.0 . .
C11 C12 C13 120.0 . .
C18 N3 C19 120.0 . .
C18 N3 Cu7 117.8(2) . .
C19 N3 Cu7 121.9(2) . .
N3 C18 C17 120.0 . .
C16 C17 C18 120.0 . .
C17 C16 C20 120.0 . .
C17 C16 C13 120.6 . .
C20 C16 C13 119.4 . .
C19 C20 C16 120.0 . .
C20 C19 N3 120.0 . .
C44 C43 C42 120.0 . .
C44 C43 C38 119.7 . .
C42 C43 C38 119.4 . .
C43 C44 C45 120.0 . .
N7 C45 C44 120.0 . .
C45 N7 C41 120.0 . .
C45 N7 Cu5 121.64(18) . .
C41 N7 Cu5 117.72(18) . .
N7 C41 C42 120.0 . .
C43 C42 C41 120.0 . .
C36 N6 C40 120.0 . .
C36 N6 Cu8 116.6(3) . .
C40 N6 Cu8 122.4(3) . .
C39 C40 N6 120.0 . .
C38 C39 C40 120.0 . .
C39 C38 C37 120.0 . .
C39 C38 C43 121.1 . .
C37 C38 C43 118.9 . .
C36 C37 C38 120.0 . .
C37 C36 N6 120.0 . .
C34 C33 C32 120.0 . .
C34 C33 C28 120.1 . .
C32 C33 C28 119.9 . .
C33 C34 C35 120.0 . .
N12 C35 C34 120.0 . .
C35 N12 C31 120.0 . .
C35 N12 Cu4 118.40(16) . .
C31 N12 Cu4 121.59(16) . .
C32 C31 N12 120.0 . .
C31 C32 C33 120.0 . .
N17 C26 C27 120.0 . .
C26 N17 C30 120.0 . .
C29 C30 N17 120.0 . .
C30 C29 C28 120.0 . .
C29 C28 C27 120.0 . .
C29 C28 C33 120.5 . .
C27 C28 C33 119.4 . .
C28 C27 C26 120.0 . .
C57 C58 C59 115.2(18) . .
C57 C58 C53 124.9(16) . .
C59 C58 C53 119.9(16) . .
C58 C57 C56 121.6(19) . .
C58 C59 C60 120.2(19) . .
N2 C60 C59 124(2) 2_777 .
N2 C56 C57 125(2) 2_777 .
C7 C6 C9 118(2) . .
C7 C6 C3 126.4(17) . .
C9 C6 C3 115.3(16) . .
C10 C9 C6 114(2) . .
C56 N2 C60 113.8(17) 2_777 2_777
C56 N2 Cu1 127.7(14) 2_777 .
C60 N2 Cu1 118.5(13) 2_777 .
C8 C7 C6 120(2) . .
N13 C8 C7 126(3) 2_666 .
C8 N13 C10 117(3) 2_666 2_666
C8 N13 Cu8 128(2) 2_666 .
C10 N13 Cu8 114(2) 2_666 .
N13 C10 C9 125(3) 2_666 .
N14 C64 N21 108.0 . .
C64 N14 C66 108.0 . .
C64 N14 Cu4 123.7(9) . .
C66 N14 Cu4 128.2(9) . .
N14 C66 C65 108.0 . .
N21 C65 C66 108.0 . .
C65 N21 C64 108.0 . .
C62 C63 N8 108.0 . .
C63 C62 N20 108.0 . .
C62 N20 C61 108.0 . .
N8 C61 N20 108.0 . .
C61 N8 C63 108.0 . .
C61 N8 Cu5 119.9(11) . .
C63 N8 Cu5 131.2(11) . .
C71 N16 C70 108.0 . .
C71 N16 Cu3 131.1(10) . .
C70 N16 Cu3 120.6(10) . .
N18 C70 N16 108.0 . .
C70 N18 C72 108.0 . .
C71 C72 N18 108.0 . .
N16 C71 C72 108.0 . .
C67 N11 C68 108.0 . .
C67 N11 Cu2 123.0(10) . .
C68 N11 Cu2 128.1(10) . .
N11 C67 N19 108.0 . .
C69 N19 C67 108.0 . .
N19 C69 C68 108.0 . .
N11 C68 C69 108.0 . .

loop_
_geom_bond_atom_site_label_1
_geom_bond_atom_site_label_2
_geom_bond_distance
_geom_bond_site_symmetry_2
W1 O1 1.732(11) .
W1 O7 1.878(11) .
W1 O9 1.886(11) .
W1 O4 1.918(11) .
W1 O2 1.930(11) .
W1 O10 2.353(11) .
W2 O3 1.710(12) .
W2 O11 1.889(11) .
W2 O8 1.925(11) .
W2 O2 1.933(12) .
W2 O5 1.953(12) .
W2 O10 2.357(11) .
W3 O6 1.719(12) .
W3 O12 1.860(12) .
W3 O13 1.888(13) .
W3 O5 1.894(12) .
W3 O4 1.958(12) .
W3 O10 2.333(11) .
W4 O14 1.717(12) .
W4 O18 1.881(11) .
W4 O34 1.897(11) .
W4 O7 1.956(11) .
W4 O15 1.963(13) .
W4 O19 2.307(11) .
W5 O16 1.710(13) .
W5 O20 1.876(12) .
W5 O8 1.911(11) .
W5 O33 1.924(12) .
W5 O15 1.937(12) .
W5 O19 2.298(12) .
W6 O24 1.710(13) .
W6 O20 1.922(12) .
W6 O25 1.922(11) .
W6 O26 1.944(12) .
W6 O11 1.955(11) .
W6 O23 2.307(11) .
W7 O27 1.733(13) .
W7 O29 1.861(13) .
W7 O30 1.896(12) .
W7 O26 1.958(13) .
W7 O13 1.962(12) .
W7 O23 2.302(11) .
W8 O28 1.777(14) .
W8 O29 1.924(13) .
W8 O31 1.925(10) .
W8 O21 1.960(13) .
W8 O12 1.958(11) .
W8 O22 2.283(12) .
W9 O17 1.723(13) .
W9 O21 1.881(13) .
W9 O18 1.908(11) .
W9 O32 1.922(11) .
W9 O9 1.966(11) .
W9 O22 2.333(11) .
W10 O37 1.703(11) .
W10 O36 1.894(12) .
W10 O34 1.906(11) .
W10 O38 1.914(13) .
W10 O48 1.951(10) .
W10 O39 2.277(10) .
W11 O35 1.723(14) .
W11 O33 1.899(12) .
W11 O40 1.898(12) .
W11 O36 1.937(11) .
W11 O61 1.970(10) .
W11 O39 2.323(11) .
W12 O41 1.727(14) .
W12 O40 1.899(12) .
W12 O25 1.893(10) .
W12 O43 1.939(13) .
W12 O51 1.994(12) .
W12 O42 2.319(12) .
W13 O46 1.758(13) .
W13 O30 1.901(11) .
W13 O43 1.902(14) .
W13 O54 1.909(12) .
W13 O53 1.965(12) .
W13 O42 2.271(11) .
W14 O47 1.724(14) .
W14 O31 1.872(11) .
W14 O54 1.891(12) .
W14 O45 1.947(12) .
W14 O52 1.960(12) .
W14 O44 2.307(11) .
W15 O57 1.736(12) .
W15 O32 1.897(12) .
W15 O38 1.898(12) .
W15 O45 1.923(13) .
W15 O49 1.949(13) .
W15 O44 2.294(11) .
W16 O55 1.738(11) .
W16 O49 1.875(13) .
W16 O48 1.877(11) .
W16 O56 1.896(13) .
W16 O62 1.939(11) .
W16 O50 2.374(10) .
W17 O60 1.681(14) .
W17 O51 1.863(12) .
W17 O61 1.873(11) .
W17 O58 1.981(12) .
W17 O56 1.979(12) .
W17 O50 2.321(13) .
W18 O59 1.711(11) .
W18 O52 1.889(13) .
W18 O53 1.898(11) .
W18 O58 1.916(14) .
W18 O62 1.943(10) .
W18 O50 2.326(10) .
As1 O22 1.654(11) .
As1 O19 1.670(11) .
As1 O23 1.681(11) .
As1 O10 1.696(11) .
As2 O42 1.668(11) .
As2 O44 1.681(11) .
As2 O39 1.681(10) .
As2 O50 1.712(11) .
O15 Cu1 2.326(11) .
O26 Cu3 2.413(12) .
O27 Cu2 2.243(13) .
O47 Cu5 2.331(15) .
Cu1 N2 1.886(15) .
Cu1 N1 1.903(6) .
Cu2 N11 1.864(13) .
Cu2 N10 1.900(6) .
Cu3 N16 1.803(12) .
Cu3 N9 1.860(6) .
Cu4 N14 1.829(11) .
Cu4 N12 1.893(5) .
Cu5 N8 1.814(13) .
Cu5 N7 1.862(6) .
Cu6 N15 1.886(5) .
Cu6 N5 1.889(5) .
Cu7 N3 1.974(6) .
Cu7 O65 1.985(17) .
Cu8 N6 1.837(6) .
Cu8 N13 1.89(2) .
N10 C46 1.3900 .
N10 C50 1.3900 .
C46 C47 1.3900 .
C47 C48 1.3900 .
C48 C49 1.3900 .
C48 C23 1.542(10) 2_677
C49 C50 1.3900 .
N9 C55 1.3899 .
N9 C51 1.3899 .
C51 C52 1.3901 .
C52 C53 1.3900 .
C53 C54 1.3900 .
C53 C58 1.498(19) .
C54 C55 1.3901 .
N1 C5 1.3900 .
N1 C1 1.3900 .
C1 C2 1.3901 .
C2 C3 1.3900 .
C3 C4 1.3900 .
C3 C6 1.507(19) .
C4 C5 1.3900 .
N15 C21 1.3900 .
N15 C25 1.3900 .
C21 C22 1.3899 .
C22 C23 1.3900 .
C23 C24 1.3899 .
C23 C48 1.542(8) 2_677
C24 C25 1.3901 .
C13 C14 1.3900 .
C13 C12 1.3901 .
C13 C16 1.5155 .
C14 C15 1.3900 .
C15 N5 1.3900 .
N5 C11 1.3900 .
C11 C12 1.3900 .
N3 C18 1.3900 .
N3 C19 1.3901 .
C18 C17 1.3901 .
C17 C16 1.3900 .
C16 C20 1.3900 .
C20 C19 1.3900 .
C43 C44 1.3899 .
C43 C42 1.3900 .
C43 C38 1.5531 .
C44 C45 1.3901 .
C45 N7 1.3900 .
N7 C41 1.3900 .
C41 C42 1.3901 .
N6 C36 1.3900 .
N6 C40 1.3900 .
C40 C39 1.3900 .
C39 C38 1.3900 .
C38 C37 1.3900 .
C37 C36 1.3899 .
C33 C34 1.3899 .
C33 C32 1.3900 .
C33 C28 1.4948 .
C34 C35 1.3901 .
C35 N12 1.3900 .
N12 C31 1.3900 .
C31 C32 1.3900 .
C26 N17 1.3900 .
C26 C27 1.3901 .
N17 C30 1.3901 .
C30 C29 1.3899 .
C29 C28 1.3900 .
C28 C27 1.3900 .
C58 C57 1.35(2) .
C58 C59 1.34(3) .
C57 C56 1.37(3) .
C59 C60 1.38(3) .
C60 N2 1.34(2) 2_777
C56 N2 1.29(2) 2_777
C6 C7 1.35(3) .
C6 C9 1.46(3) .
C9 C10 1.41(3) .
N2 C56 1.29(2) 2_777
N2 C60 1.34(2) 2_777
C7 C8 1.35(3) .
C8 N13 1.26(3) 2_666
N13 C8 1.26(3) 2_666
N13 C10 1.34(3) 2_666
C10 N13 1.34(3) 2_666
C64 N14 1.4200 .
C64 N21 1.4200 .
N14 C66 1.4200 .
C66 C65 1.4200 .
C65 N21 1.4200 .
C63 C62 1.4200 .
C63 N8 1.4200 .
C62 N20 1.4200 .
N20 C61 1.4200 .
C61 N8 1.4200 .
N16 C71 1.4200 .
N16 C70 1.4200 .
C70 N18 1.4200 .
N18 C72 1.4200 .
C72 C71 1.4200 .
N11 C67 1.4200 .
N11 C68 1.4200 .
C67 N19 1.4200 .
N19 C69 1.4200 .
C69 C68 1.4200 .
